data_7219371
loop_
_publ_author_name
'Zhao, Tong'
'Xing, Qifeng'
'Song, Kuifeng'
'Ban, Qing'
'Liang, Tongling'
'Liu, Qingbin'
'Sun, Wen Hua'

_publ_section_title
;
 Enhancing catalytic activity towards Heck-reaction by using
 4,5,9,10-tetra(arylimino)pyrenylidenyldipalladium tetrachlorides
;
_journal_name_full 'RSC Adv.'
_journal_paper_doi 10.1039/C4RA16193A
_journal_year 2015
_chemical_formula_moiety 'C52 H50 Cl4 N4 Pd2'
_chemical_formula_sum 'C52 H50 Cl4 N4 Pd2'
_chemical_formula_weight 1085.56
_chemical_name_systematic
;
 ?
;
_space_group_IT_number 14
_symmetry_cell_setting monoclinic
_symmetry_space_group_name_Hall '-P 2yn'
_symmetry_space_group_name_H-M 'P 1 21/n 1'
_atom_sites_solution_hydrogens geom
_atom_sites_solution_primary direct
_atom_sites_solution_secondary difmap
_audit_creation_method SHELXL-97
_audit_update_record
;
2014-11-27 deposited with the CCDC.
2015-01-20 downloaded from the CCDC.
;
_cell_angle_alpha 90.00
_cell_angle_beta 90.15(3)
_cell_angle_gamma 90.00
_cell_formula_units_Z 4
_cell_length_a 14.458(3)
_cell_length_b 12.382(3)
_cell_length_c 30.667(6)
_cell_measurement_temperature 100(2)
_cell_measurement_theta_max 27.52
_cell_measurement_theta_min 1.56
_cell_volume 5490(2)
_computing_cell_refinement 'CrystalClear (Rigaku Inc., 2007)'
_computing_data_collection 'CrystalClear (Rigaku Inc., 2007)'
_computing_data_reduction 'CrystalClear (Rigaku Inc., 2007)'
_computing_molecular_graphics 'XP in Siemens SHELXTL (Sheldrick, 1994)'
_computing_publication_material 'SHELX97 (Sheldrick, 1997)'
_computing_structure_refinement 'SHELXL-97 (Sheldrick, 1997)'
_computing_structure_solution 'SHELXS-97 (Sheldrick, 1990)'
_diffrn_ambient_temperature 100(2)
_diffrn_measured_fraction_theta_full 0.954
_diffrn_measured_fraction_theta_max 0.954
_diffrn_measurement_device_type 'MM007-HF CCD(Saturn 724+)'
_diffrn_measurement_method '\w scans at fixed \c = 45\%'
_diffrn_radiation_monochromator graphite
_diffrn_radiation_source 'fine-focus sealed tube'
_diffrn_radiation_type MoK\a
_diffrn_radiation_wavelength 0.71073
_diffrn_reflns_av_R_equivalents 0.0422
_diffrn_reflns_av_sigmaI/netI 0.0487
_diffrn_reflns_limit_h_max 18
_diffrn_reflns_limit_h_min -18
_diffrn_reflns_limit_k_max 16
_diffrn_reflns_limit_k_min -16
_diffrn_reflns_limit_l_max 39
_diffrn_reflns_limit_l_min -39
_diffrn_reflns_number 34189
_diffrn_reflns_theta_full 27.52
_diffrn_reflns_theta_max 27.52
_diffrn_reflns_theta_min 1.56
_diffrn_standards_decay_% none
_diffrn_standards_interval_count none
_diffrn_standards_interval_time none
_diffrn_standards_number none
_exptl_absorpt_coefficient_mu 0.884
_exptl_absorpt_correction_T_max 1.0000
_exptl_absorpt_correction_T_min 0.5564
_exptl_absorpt_correction_type multi-scan
_exptl_absorpt_process_details 'SADABS (Sheldrick, 1996)'
_exptl_crystal_colour black
_exptl_crystal_density_diffrn 1.313
_exptl_crystal_density_method 'not measured'
_exptl_crystal_description Plate
_exptl_crystal_F_000 2200
_exptl_crystal_size_max 0.503
_exptl_crystal_size_mid 0.433
_exptl_crystal_size_min 0.315
_platon_squeeze_details ' ?'
_refine_diff_density_max 1.083
_refine_diff_density_min -1.116
_refine_diff_density_rms 0.126
_refine_ls_extinction_method none
_refine_ls_goodness_of_fit_ref 1.040
_refine_ls_hydrogen_treatment constr
_refine_ls_matrix_type full
_refine_ls_number_parameters 559
_refine_ls_number_reflns 12032
_refine_ls_number_restraints 0
_refine_ls_restrained_S_all 1.040
_refine_ls_R_factor_gt 0.0548
_refine_ls_shift/su_max 0.002
_refine_ls_shift/su_mean 0.000
_refine_ls_structure_factor_coef Fsqd
_refine_ls_weighting_details 'calc w=1/[\s^2^(Fo^2^)+(0.0869P)^2^+12.3513P] where P=(Fo^2^+2Fc^2^)/3'
_refine_ls_weighting_scheme calc
_refine_ls_wR_factor_gt 0.1499
_refine_ls_wR_factor_ref 0.1534
_reflns_number_gt 10915
_reflns_number_total 12032
_reflns_threshold_expression >2sigma(I)
_cod_data_source_file c4ra16193a1.cif
_cod_data_source_block Pd2
_cod_depositor_comments
;
The following automatic conversions were performed:

'_symmetry_cell_setting' value 'Monoclinic' changed to 'monoclinic'
according to
/usr/data/users/saulius/crontab/automatic-downloads/rss-feeds/RSC/lib/dictionaries/cif_core.dic
dictionary named 'cif_core.dic' version 2.4.2 from 2011-04-26.

Automatic conversion script
Id: cif_fix_values 3008 2015-01-20 13:52:24Z robertas 
;
_cod_original_cell_volume 5490.0(19)
_cod_original_sg_symbol_H-M P2(1)/n
_cod_database_code 7219371
_refine_ls_r_factor_ref 0.0584

loop_
_symmetry_equiv_pos_as_xyz
'x, y, z'
'-x+1/2, y+1/2, -z+1/2'
'-x, -y, -z'
'x-1/2, -y-1/2, z-1/2'

loop_
_atom_site_label
_atom_site_type_symbol
_atom_site_fract_x
_atom_site_fract_y
_atom_site_fract_z
_atom_site_U_iso_or_equiv
_atom_site_adp_type
_atom_site_occupancy
_atom_site_symmetry_multiplicity
_atom_site_calc_flag
_atom_site_refinement_flags
Pd2 Pd 0.325330(19) 1.01616(2) 0.289356(9) 0.02275(9) Uani 1 1 d .
Pd1 Pd 0.725497(18) 0.33190(2) 0.279636(8) 0.02118(9) Uani 1 1 d .
Cl3 Cl 0.29556(7) 1.15274(7) 0.24063(3) 0.02826(19) Uani 1 1 d .
Cl2 Cl 0.82379(7) 0.26289(8) 0.33114(3) 0.0303(2) Uani 1 1 d .
Cl4 Cl 0.30390(7) 1.13441(8) 0.34533(3) 0.0319(2) Uani 1 1 d .
Cl1 Cl 0.79841(7) 0.22945(8) 0.22788(3) 0.0310(2) Uani 1 1 d .
N1 N 0.6387(2) 0.4096(2) 0.23850(9) 0.0208(6) Uani 1 1 d .
N2 N 0.6491(2) 0.4201(2) 0.32150(9) 0.0204(6) Uani 1 1 d .
C17 C 0.6397(2) 0.3821(3) 0.19307(10) 0.0194(6) Uani 1 1 d .
C16 C 0.4929(3) 0.5250(3) 0.37125(11) 0.0236(7) Uani 1 1 d .
H16A H 0.5231 0.4681 0.3864 0.028 Uiso 1 1 calc R
C13 C 0.4099(2) 0.6995(3) 0.32907(11) 0.0215(7) Uani 1 1 d .
N4 N 0.3618(2) 0.9040(2) 0.24498(10) 0.0228(6) Uani 1 1 d .
C10 C 0.4243(2) 0.7192(3) 0.23540(11) 0.0193(6) Uani 1 1 d .
C6 C 0.5217(2) 0.5584(3) 0.23261(11) 0.0203(6) Uani 1 1 d .
C1 C 0.5838(2) 0.4822(3) 0.25573(11) 0.0191(6) Uani 1 1 d .
C5 C 0.4761(2) 0.6398(3) 0.25715(11) 0.0197(6) Uani 1 1 d .
C3 C 0.5178(2) 0.5479(3) 0.32777(11) 0.0201(6) Uani 1 1 d .
C27 C 0.7128(3) 0.4758(3) 0.39162(12) 0.0255(7) Uani 1 1 d .
C2 C 0.5870(2) 0.4835(3) 0.30436(11) 0.0200(6) Uani 1 1 d .
C12 C 0.3775(2) 0.7987(3) 0.30834(11) 0.0211(6) Uani 1 1 d .
C23 C 0.5077(3) 0.2568(3) 0.20953(13) 0.0297(8) Uani 1 1 d .
H23A H 0.4678 0.2060 0.1938 0.045 Uiso 1 1 calc R
H23B H 0.4697 0.3137 0.2227 0.045 Uiso 1 1 calc R
H23C H 0.5414 0.2183 0.2325 0.045 Uiso 1 1 calc R
C22 C 0.5754(3) 0.3066(3) 0.17834(11) 0.0239(7) Uani 1 1 d .
N3 N 0.3498(2) 0.8863(2) 0.32790(10) 0.0230(6) Uani 1 1 d .
C36 C 0.4212(3) 0.9243(3) 0.39880(12) 0.0264(7) Uani 1 1 d .
C19 C 0.7017(3) 0.4018(3) 0.12152(12) 0.0275(8) Uani 1 1 d .
H19A H 0.7447 0.4334 0.1019 0.033 Uiso 1 1 calc R
C35 C 0.3417(3) 0.8991(3) 0.37430(11) 0.0234(7) Uani 1 1 d .
C45 C 0.3002(3) 0.9453(3) 0.17247(12) 0.0262(7) Uani 1 1 d .
C8 C 0.4474(3) 0.6268(3) 0.16694(11) 0.0235(7) Uani 1 1 d .
H8A H 0.4345 0.6195 0.1367 0.028 Uiso 1 1 calc R
C9 C 0.4066(3) 0.7091(3) 0.19052(11) 0.0227(7) Uani 1 1 d .
H9A H 0.3666 0.7589 0.1763 0.027 Uiso 1 1 calc R
C14 C 0.3835(3) 0.6711(3) 0.37139(12) 0.0241(7) Uani 1 1 d .
H14A H 0.3370 0.7114 0.3860 0.029 Uiso 1 1 calc R
C7 C 0.5068(2) 0.5551(3) 0.18730(11) 0.0224(7) Uani 1 1 d .
H7A H 0.5383 0.5026 0.1703 0.027 Uiso 1 1 calc R
C4 C 0.4711(2) 0.6315(3) 0.30527(11) 0.0203(6) Uani 1 1 d .
C26 C 0.6609(3) 0.4027(3) 0.36743(11) 0.0230(7) Uani 1 1 d .
C48 C 0.4797(3) 1.0002(3) 0.14576(13) 0.0316(8) Uani 1 1 d .
H48A H 0.5403 1.0180 0.1363 0.038 Uiso 1 1 calc R
C33 C 0.7538(3) 0.5751(3) 0.37082(13) 0.0306(8) Uani 1 1 d .
H33A H 0.7396 0.5752 0.3396 0.046 Uiso 1 1 calc R
H33B H 0.8211 0.5748 0.3750 0.046 Uiso 1 1 calc R
H33C H 0.7275 0.6398 0.3844 0.046 Uiso 1 1 calc R
C49 C 0.4658(3) 0.9669(3) 0.18891(12) 0.0257(7) Uani 1 1 d .
C40 C 0.2536(3) 0.8945(3) 0.39256(12) 0.0271(8) Uani 1 1 d .
C18 C 0.7068(3) 0.4286(3) 0.16608(11) 0.0232(7) Uani 1 1 d .
C51 C 0.2045(3) 0.9151(3) 0.18823(14) 0.0316(8) Uani 1 1 d .
H51A H 0.1597 0.9254 0.1645 0.047 Uiso 1 1 calc R
H51B H 0.1876 0.9610 0.2130 0.047 Uiso 1 1 calc R
H51C H 0.2042 0.8393 0.1974 0.047 Uiso 1 1 calc R
C39 C 0.2460(3) 0.9176(3) 0.43680(13) 0.0328(9) Uani 1 1 d .
H39A H 0.1868 0.9150 0.4501 0.039 Uiso 1 1 calc R
C21 C 0.5738(3) 0.2821(3) 0.13414(12) 0.0250(7) Uani 1 1 d .
H21A H 0.5298 0.2316 0.1234 0.030 Uiso 1 1 calc R
C41 C 0.1710(3) 0.8671(4) 0.36501(13) 0.0307(8) Uani 1 1 d .
H41A H 0.1153 0.8679 0.3831 0.046 Uiso 1 1 calc R
H41B H 0.1792 0.7951 0.3523 0.046 Uiso 1 1 calc R
H41C H 0.1647 0.9205 0.3416 0.046 Uiso 1 1 calc R
C30 C 0.6321(3) 0.2944(3) 0.43024(13) 0.0321(9) Uani 1 1 d .
H30A H 0.6044 0.2333 0.4437 0.039 Uiso 1 1 calc R
C31 C 0.6203(3) 0.3096(3) 0.38575(13) 0.0275(8) Uani 1 1 d .
C24 C 0.7785(3) 0.5046(3) 0.18355(13) 0.0308(8) Uani 1 1 d .
H24A H 0.7705 0.5126 0.2151 0.046 Uiso 1 1 calc R
H24B H 0.7716 0.5752 0.1695 0.046 Uiso 1 1 calc R
H24C H 0.8402 0.4757 0.1775 0.046 Uiso 1 1 calc R
C46 C 0.3162(3) 0.9791(3) 0.13031(13) 0.0330(9) Uani 1 1 d .
H46A H 0.2659 0.9833 0.1104 0.040 Uiso 1 1 calc R
C25 C 0.6314(4) 0.3039(4) 0.05712(13) 0.0409(10) Uani 1 1 d .
H25A H 0.6794 0.3444 0.0417 0.061 Uiso 1 1 calc R
H25B H 0.5704 0.3238 0.0456 0.061 Uiso 1 1 calc R
H25C H 0.6414 0.2263 0.0530 0.061 Uiso 1 1 calc R
C20 C 0.6357(3) 0.3304(3) 0.10535(12) 0.0274(8) Uani 1 1 d .
C15 C 0.4250(3) 0.5842(3) 0.39206(11) 0.0259(7) Uani 1 1 d .
H15A H 0.4067 0.5652 0.4208 0.031 Uiso 1 1 calc R
C52 C 0.4208(4) 1.0492(5) 0.07041(15) 0.0475(12) Uani 1 1 d .
H52A H 0.4867 1.0649 0.0662 0.071 Uiso 1 1 calc R
H52B H 0.3847 1.1153 0.0660 0.071 Uiso 1 1 calc R
H52C H 0.4010 0.9943 0.0493 0.071 Uiso 1 1 calc R
C28 C 0.7230(3) 0.4549(4) 0.43639(12) 0.0311(8) Uani 1 1 d .
H28A H 0.7583 0.5035 0.4537 0.037 Uiso 1 1 calc R
C47 C 0.4057(3) 1.0076(3) 0.11617(13) 0.0332(9) Uani 1 1 d .
C29 C 0.6834(3) 0.3661(4) 0.45596(13) 0.0350(9) Uani 1 1 d .
C32 C 0.5606(3) 0.2357(3) 0.35857(15) 0.0359(9) Uani 1 1 d .
H32A H 0.5387 0.1757 0.3766 0.054 Uiso 1 1 calc R
H32B H 0.5968 0.2073 0.3342 0.054 Uiso 1 1 calc R
H32C H 0.5074 0.2761 0.3472 0.054 Uiso 1 1 calc R
C42 C 0.5146(3) 0.9314(4) 0.37735(15) 0.0363(9) Uani 1 1 d .
H42A H 0.5088 0.9121 0.3465 0.054 Uiso 1 1 calc R
H42B H 0.5575 0.8814 0.3917 0.054 Uiso 1 1 calc R
H42C H 0.5383 1.0053 0.3799 0.054 Uiso 1 1 calc R
C37 C 0.4085(3) 0.9476(4) 0.44282(13) 0.0346(9) Uani 1 1 d .
H37A H 0.4608 0.9662 0.4601 0.042 Uiso 1 1 calc R
C38 C 0.3225(3) 0.9445(4) 0.46219(13) 0.0366(9) Uani 1 1 d .
C34 C 0.6958(4) 0.3442(5) 0.50421(15) 0.0504(13) Uani 1 1 d .
H34A H 0.7330 0.4019 0.5173 0.076 Uiso 1 1 calc R
H34B H 0.7272 0.2748 0.5082 0.076 Uiso 1 1 calc R
H34C H 0.6351 0.3418 0.5183 0.076 Uiso 1 1 calc R
C50 C 0.5441(3) 0.9657(3) 0.22180(13) 0.0303(8) Uani 1 1 d .
H50A H 0.5209 0.9403 0.2500 0.045 Uiso 1 1 calc R
H50B H 0.5691 1.0389 0.2251 0.045 Uiso 1 1 calc R
H50C H 0.5931 0.9172 0.2116 0.045 Uiso 1 1 calc R
C43 C 0.3112(4) 0.9749(5) 0.50979(15) 0.0484(12) Uani 1 1 d .
H43A H 0.3720 0.9912 0.5224 0.073 Uiso 1 1 calc R
H43B H 0.2832 0.9145 0.5256 0.073 Uiso 1 1 calc R
H43C H 0.2713 1.0385 0.5121 0.073 Uiso 1 1 calc R
C44 C 0.3766(3) 0.9375(3) 0.20063(12) 0.0236(7) Uani 1 1 d .
C11 C 0.3864(2) 0.8099(3) 0.26035(11) 0.0226(7) Uani 1 1 d .

loop_
_atom_site_aniso_label
_atom_site_aniso_U_11
_atom_site_aniso_U_22
_atom_site_aniso_U_33
_atom_site_aniso_U_23
_atom_site_aniso_U_13
_atom_site_aniso_U_12
Pd2 0.02036(16) 0.01618(15) 0.03173(16) -0.00044(9) 0.00320(11) 0.00243(10)
Pd1 0.01928(16) 0.02048(15) 0.02378(14) -0.00191(9) -0.00018(10) 0.00484(10)
Cl3 0.0270(5) 0.0186(4) 0.0392(5) 0.0042(3) 0.0077(3) 0.0036(3)
Cl2 0.0280(5) 0.0336(5) 0.0292(4) -0.0009(3) -0.0036(3) 0.0106(4)
Cl4 0.0356(5) 0.0212(4) 0.0388(5) -0.0051(3) 0.0009(4) 0.0049(4)
Cl1 0.0313(5) 0.0331(5) 0.0285(4) -0.0056(3) -0.0003(3) 0.0158(4)
N1 0.0204(15) 0.0181(14) 0.0241(13) -0.0015(10) 0.0014(11) 0.0024(11)
N2 0.0199(15) 0.0189(14) 0.0224(13) -0.0016(10) 0.0007(10) 0.0019(11)
C17 0.0164(16) 0.0188(16) 0.0231(15) -0.0024(12) -0.0020(11) 0.0033(13)
C16 0.0263(19) 0.0206(17) 0.0239(16) 0.0041(12) 0.0033(13) 0.0057(14)
C13 0.0203(17) 0.0189(16) 0.0252(16) -0.0031(12) 0.0043(12) 0.0009(13)
N4 0.0228(16) 0.0156(14) 0.0302(15) 0.0043(11) 0.0043(11) 0.0013(11)
C10 0.0136(15) 0.0154(15) 0.0289(16) 0.0000(12) 0.0042(12) -0.0017(12)
C6 0.0177(16) 0.0189(16) 0.0245(15) -0.0008(12) 0.0028(12) 0.0012(13)
C1 0.0134(15) 0.0190(16) 0.0248(16) -0.0013(12) 0.0038(11) -0.0035(12)
C5 0.0177(16) 0.0164(15) 0.0251(16) 0.0001(12) 0.0020(12) -0.0005(13)
C3 0.0182(16) 0.0167(15) 0.0255(16) -0.0021(12) 0.0017(12) 0.0024(13)
C27 0.0246(19) 0.0276(19) 0.0244(16) 0.0002(13) 0.0028(13) 0.0037(15)
C2 0.0193(17) 0.0169(15) 0.0239(15) -0.0015(12) 0.0024(12) 0.0007(13)
C12 0.0162(16) 0.0207(16) 0.0265(16) -0.0022(13) 0.0031(12) -0.0002(13)
C23 0.028(2) 0.0278(19) 0.0335(18) -0.0039(15) 0.0046(15) -0.0030(16)
C22 0.0239(18) 0.0210(17) 0.0267(17) -0.0007(13) -0.0021(13) 0.0013(14)
N3 0.0203(15) 0.0204(14) 0.0283(14) -0.0058(11) 0.0019(11) 0.0029(12)
C36 0.0243(19) 0.0206(17) 0.0342(18) -0.0033(14) 0.0007(14) 0.0029(14)
C19 0.027(2) 0.0272(19) 0.0278(17) 0.0032(14) 0.0035(14) 0.0007(15)
C35 0.0208(18) 0.0217(17) 0.0277(16) -0.0044(13) 0.0033(13) 0.0040(14)
C45 0.029(2) 0.0157(16) 0.0340(18) 0.0010(13) -0.0007(14) 0.0014(14)
C8 0.0208(17) 0.0223(17) 0.0273(16) 0.0012(13) -0.0002(13) -0.0032(14)
C9 0.0205(17) 0.0222(17) 0.0253(16) 0.0031(13) 0.0020(12) -0.0021(14)
C14 0.0247(18) 0.0197(17) 0.0280(17) -0.0018(13) 0.0060(13) 0.0016(14)
C7 0.0209(17) 0.0207(16) 0.0256(16) -0.0032(13) -0.0004(12) 0.0004(14)
C4 0.0209(17) 0.0164(15) 0.0237(15) -0.0034(12) 0.0032(12) 0.0002(13)
C26 0.0234(18) 0.0209(16) 0.0247(16) -0.0004(12) 0.0007(13) 0.0073(14)
C48 0.035(2) 0.032(2) 0.0278(18) 0.0025(15) 0.0054(15) -0.0004(17)
C33 0.028(2) 0.029(2) 0.0346(19) -0.0063(15) 0.0026(15) -0.0056(16)
C49 0.0266(19) 0.0211(17) 0.0295(17) 0.0011(13) 0.0020(14) -0.0005(14)
C40 0.027(2) 0.0219(17) 0.0321(18) -0.0029(14) 0.0045(14) 0.0068(15)
C18 0.0201(17) 0.0218(17) 0.0278(17) -0.0009(13) 0.0037(13) 0.0031(14)
C51 0.028(2) 0.0230(18) 0.043(2) 0.0016(15) -0.0037(16) 0.0009(16)
C39 0.029(2) 0.034(2) 0.035(2) -0.0042(16) 0.0108(15) 0.0082(17)
C21 0.0249(19) 0.0200(17) 0.0301(17) -0.0042(13) -0.0016(13) 0.0013(14)
C41 0.0239(19) 0.035(2) 0.0331(19) -0.0016(16) 0.0019(14) 0.0038(16)
C30 0.038(2) 0.0263(19) 0.0324(19) 0.0082(15) 0.0084(16) 0.0080(17)
C31 0.0254(19) 0.0230(18) 0.0340(19) 0.0016(14) 0.0012(14) 0.0032(15)
C24 0.027(2) 0.032(2) 0.0337(19) 0.0006(15) 0.0048(15) -0.0080(16)
C46 0.039(2) 0.027(2) 0.033(2) 0.0021(15) -0.0074(16) 0.0016(17)
C25 0.056(3) 0.043(3) 0.0238(18) -0.0022(17) 0.0022(17) -0.007(2)
C20 0.028(2) 0.0274(19) 0.0272(17) -0.0038(13) 0.0034(14) 0.0033(15)
C15 0.0284(19) 0.0252(18) 0.0241(16) 0.0044(13) 0.0056(13) 0.0026(15)
C52 0.058(3) 0.050(3) 0.034(2) 0.009(2) 0.002(2) -0.003(2)
C28 0.029(2) 0.040(2) 0.0241(17) -0.0028(15) -0.0014(14) 0.0057(17)
C47 0.040(2) 0.028(2) 0.0310(19) 0.0019(15) 0.0026(16) 0.0012(17)
C29 0.037(2) 0.043(2) 0.0249(18) 0.0048(16) 0.0034(15) 0.0102(19)
C32 0.038(2) 0.0207(18) 0.049(2) -0.0015(16) 0.0002(18) -0.0043(17)
C42 0.027(2) 0.037(2) 0.046(2) -0.0057(18) 0.0019(17) -0.0064(18)
C37 0.038(2) 0.034(2) 0.0315(19) -0.0078(16) -0.0059(16) 0.0014(18)
C38 0.043(3) 0.037(2) 0.0299(19) -0.0037(16) 0.0006(16) 0.0029(19)
C34 0.054(3) 0.070(4) 0.028(2) 0.008(2) 0.0038(19) 0.007(3)
C50 0.0207(19) 0.034(2) 0.0360(19) 0.0051(15) 0.0016(14) 0.0017(16)
C43 0.057(3) 0.058(3) 0.030(2) -0.011(2) -0.001(2) 0.012(3)
C44 0.0248(19) 0.0146(15) 0.0315(17) 0.0012(13) 0.0040(13) 0.0053(14)
C11 0.0180(17) 0.0245(17) 0.0253(16) 0.0030(13) 0.0028(12) 0.0022(14)

loop_
_atom_type_symbol
_atom_type_description
_atom_type_scat_dispersion_real
_atom_type_scat_dispersion_imag
_atom_type_scat_source
C C 0.0033 0.0016 'International Tables Vol C Tables 4.2.6.8 and 6.1.1.4'
H H 0.0000 0.0000 'International Tables Vol C Tables 4.2.6.8 and 6.1.1.4'
N N 0.0061 0.0033 'International Tables Vol C Tables 4.2.6.8 and 6.1.1.4'
Cl Cl 0.1484 0.1585 'International Tables Vol C Tables 4.2.6.8 and 6.1.1.4'
Pd Pd -0.9988 1.0072 'International Tables Vol C Tables 4.2.6.8 and 6.1.1.4'

loop_
_geom_angle_atom_site_label_1
_geom_angle_atom_site_label_2
_geom_angle_atom_site_label_3
_geom_angle
N4 Pd2 N3 78.56(12)
N4 Pd2 Cl4 171.13(9)
N3 Pd2 Cl4 95.41(9)
N4 Pd2 Cl3 96.71(9)
N3 Pd2 Cl3 174.89(9)
Cl4 Pd2 Cl3 89.51(4)
N2 Pd1 N1 78.44(12)
N2 Pd1 Cl2 95.92(9)
N1 Pd1 Cl2 173.01(9)
N2 Pd1 Cl1 173.99(9)
N1 Pd1 Cl1 96.72(9)
Cl2 Pd1 Cl1 89.16(4)
C1 N1 C17 124.2(3)
C1 N1 Pd1 116.8(2)
C17 N1 Pd1 119.1(2)
C2 N2 C26 124.5(3)
C2 N2 Pd1 116.6(2)
C26 N2 Pd1 118.7(2)
C22 C17 C18 123.2(3)
C22 C17 N1 117.7(3)
C18 C17 N1 119.1(3)
C15 C16 C3 120.9(3)
C14 C13 C4 119.8(3)
C14 C13 C12 121.9(3)
C4 C13 C12 118.3(3)
C11 N4 C44 123.8(3)
C11 N4 Pd2 116.3(2)
C44 N4 Pd2 118.7(2)
C5 C10 C9 119.9(3)
C5 C10 C11 119.2(3)
C9 C10 C11 120.8(3)
C7 C6 C5 118.3(3)
C7 C6 C1 123.1(3)
C5 C6 C1 118.7(3)
N1 C1 C6 127.6(3)
N1 C1 C2 113.1(3)
C6 C1 C2 119.2(3)
C10 C5 C6 119.5(3)
C10 C5 C4 119.6(3)
C6 C5 C4 120.2(3)
C16 C3 C4 119.0(3)
C16 C3 C2 121.9(3)
C4 C3 C2 119.0(3)
C26 C27 C28 117.2(4)
C26 C27 C33 121.2(3)
C28 C27 C33 121.6(4)
N2 C2 C3 126.9(3)
N2 C2 C1 114.6(3)
C3 C2 C1 118.4(3)
N3 C12 C13 126.8(3)
N3 C12 C11 113.9(3)
C13 C12 C11 118.8(3)
C21 C22 C17 118.2(3)
C21 C22 C23 121.5(3)
C17 C22 C23 120.3(3)
C12 N3 C35 125.0(3)
C12 N3 Pd2 116.5(2)
C35 N3 Pd2 118.4(2)
C37 C36 C35 117.1(4)
C37 C36 C42 122.1(4)
C35 C36 C42 120.8(3)
C20 C19 C18 121.9(3)
C40 C35 C36 122.7(3)
C40 C35 N3 118.1(3)
C36 C35 N3 119.0(3)
C46 C45 C44 117.6(4)
C46 C45 C51 122.0(4)
C44 C45 C51 120.3(3)
C9 C8 C7 120.1(3)
C8 C9 C10 120.1(3)
C15 C14 C13 120.1(3)
C8 C7 C6 121.4(3)
C3 C4 C13 118.7(3)
C3 C4 C5 120.8(3)
C13 C4 C5 120.1(3)
C27 C26 C31 123.0(3)
C27 C26 N2 119.3(3)
C31 C26 N2 117.7(3)
C49 C48 C47 121.3(4)
C44 C49 C48 117.2(4)
C44 C49 C50 121.2(3)
C48 C49 C50 121.6(4)
C39 C40 C35 117.2(4)
C39 C40 C41 122.1(4)
C35 C40 C41 120.7(3)
C17 C18 C19 116.3(3)
C17 C18 C24 121.8(3)
C19 C18 C24 121.9(3)
C38 C39 C40 122.1(4)
C22 C21 C20 121.0(4)
C31 C30 C29 122.1(4)
C30 C31 C26 116.9(4)
C30 C31 C32 121.9(4)
C26 C31 C32 120.9(3)
C45 C46 C47 121.4(4)
C19 C20 C21 119.2(3)
C19 C20 C25 120.8(4)
C21 C20 C25 120.0(4)
C16 C15 C14 120.5(3)
C29 C28 C27 122.0(4)
C48 C47 C46 118.9(4)
C48 C47 C52 120.7(4)
C46 C47 C52 120.4(4)
C28 C29 C30 118.8(4)
C28 C29 C34 121.3(4)
C30 C29 C34 119.9(4)
C38 C37 C36 122.1(4)
C37 C38 C39 118.8(4)
C37 C38 C43 120.4(4)
C39 C38 C43 120.8(4)
C49 C44 C45 123.6(3)
C49 C44 N4 117.5(3)
C45 C44 N4 118.8(3)
N4 C11 C10 126.7(3)
N4 C11 C12 114.6(3)
C10 C11 C12 118.7(3)

loop_
_geom_bond_atom_site_label_1
_geom_bond_atom_site_label_2
_geom_bond_distance
Pd2 N4 2.015(3)
Pd2 N3 2.026(3)
Pd2 Cl4 2.2781(10)
Pd2 Cl3 2.2967(10)
Pd1 N2 2.017(3)
Pd1 N1 2.020(3)
Pd1 Cl2 2.2874(11)
Pd1 Cl1 2.2909(10)
N1 C1 1.312(4)
N1 C17 1.434(4)
N2 C2 1.302(4)
N2 C26 1.435(4)
C17 C22 1.393(5)
C17 C18 1.400(5)
C16 C15 1.383(5)
C16 C3 1.411(5)
C13 C14 1.399(5)
C13 C4 1.425(5)
C13 C12 1.459(5)
N4 C11 1.307(5)
N4 C44 1.438(4)
C10 C5 1.404(5)
C10 C9 1.405(5)
C10 C11 1.466(5)
C6 C7 1.406(5)
C6 C5 1.421(5)
C6 C1 1.482(5)
C1 C2 1.492(5)
C5 C4 1.481(5)
C3 C4 1.415(5)
C3 C2 1.468(5)
C27 C26 1.389(5)
C27 C28 1.405(5)
C27 C33 1.507(5)
C12 N3 1.304(5)
C12 C11 1.484(5)
C23 C22 1.503(5)
C22 C21 1.389(5)
N3 C35 1.437(4)
C36 C37 1.393(5)
C36 C35 1.406(5)
C36 C42 1.507(6)
C19 C20 1.391(6)
C19 C18 1.408(5)
C35 C40 1.394(5)
C45 C46 1.379(6)
C45 C44 1.404(5)
C45 C51 1.514(6)
C8 C9 1.382(5)
C8 C7 1.383(5)
C14 C15 1.384(5)
C26 C31 1.411(5)
C48 C49 1.401(5)
C48 C47 1.404(6)
C49 C44 1.388(5)
C49 C50 1.515(5)
C40 C39 1.391(5)
C40 C41 1.500(6)
C18 C24 1.498(5)
C39 C38 1.390(6)
C21 C20 1.394(5)
C30 C31 1.387(5)
C30 C29 1.399(6)
C31 C32 1.509(6)
C46 C47 1.411(6)
C25 C20 1.516(5)
C52 C47 1.511(6)
C28 C29 1.378(6)
C29 C34 1.514(6)
C37 C38 1.381(6)
C38 C43 1.516(6)

loop_
_platon_squeeze_void_nr
_platon_squeeze_void_average_x
_platon_squeeze_void_average_y
_platon_squeeze_void_average_z
_platon_squeeze_void_volume
_platon_squeeze_void_count_electrons
1 0.003 -0.003 0.000 569.3 250.9
2 0.019 0.019 0.500 569.5 249.8
